data_1565078
loop_
_publ_author_name
'Drapa\/la, Jakub'
'Marek-Urban, Paulina H.'
'Klimkowski, Piotr'
'Urbanowicz, Karolina A.'
'Gontarczyk, Krzysztof'
'Wo\'zniak, Krzysztof'
'Luli\'nski, Sergiusz'
'Durka, Krzysztof'

_publ_section_title
;
 Design of solvatomorphic structures based on a polyboronated
 tetraphenyladamantane molecular tecton
;
_journal_issue 46
_journal_name_full CrystEngComm
_journal_page_first 8169
_journal_page_last 8182
_journal_paper_doi 10.1039/D1CE01297E
_journal_volume 23
_journal_year 2021
_chemical_formula_moiety 'C38 H48 B4 O10'
_chemical_formula_sum 'C38 H48 B4 O10'
_chemical_formula_weight 708.00
_chemical_name_systematic
;
 tetrakis(4-metoxyhydroxyborylphenyl)adamantane water disolvate
;
_space_group_crystal_system tetragonal
_space_group_IT_number 81
_space_group_name_Hall 'P -4'
_space_group_name_H-M_alt 'P -4'
_atom_sites_solution_hydrogens mixed
_audit_creation_method SHELXL-2013
_audit_update_record
;
2021-09-21 deposited with the CCDC.	2021-10-22 downloaded from the CCDC.
;
_cell_angle_alpha 90
_cell_angle_beta 90
_cell_angle_gamma 90
_cell_formula_units_Z 1
_cell_length_a 11.2591(7)
_cell_length_b 11.2591(7)
_cell_length_c 7.1282(5)
_cell_measurement_reflns_used 1433
_cell_measurement_temperature 100.01(10)
_cell_measurement_theta_max 69.5130
_cell_measurement_theta_min 3.8940
_cell_volume 903.62(10)
_computing_cell_refinement
;
CrysAlisPro, Agilent Technologies,
Version 1.171.37.33 (release 27-03-2014 CrysAlis171 .NET)
(compiled Mar 27 2014,17:12:48)
;
_computing_data_collection
;
CrysAlisPro, Agilent Technologies,
Version 1.171.37.33 (release 27-03-2014 CrysAlis171 .NET)
(compiled Mar 27 2014,17:12:48)
;
_computing_data_reduction
;
CrysAlisPro, Agilent Technologies,
Version 1.171.37.33 (release 27-03-2014 CrysAlis171 .NET)
(compiled Mar 27 2014,17:12:48)
;
_computing_structure_refinement 'SHELXL-2013 (Sheldrick, 2013)'
_diffrn_ambient_environment N~2~
_diffrn_ambient_temperature 100(1)
_diffrn_detector 'CCD plate'
_diffrn_detector_area_resol_mean 5.2687
_diffrn_detector_type Atlas
_diffrn_measured_fraction_theta_full 0.984
_diffrn_measured_fraction_theta_max 0.968
_diffrn_measurement_device_type 'SuperNova, Single source at offset/far, Atlas'
_diffrn_measurement_method '\w scans'
_diffrn_radiation_type CuK\a
_diffrn_radiation_wavelength 1.54184
_diffrn_reflns_av_R_equivalents 0.0436
_diffrn_reflns_av_unetI/netI 0.0373
_diffrn_reflns_Laue_measured_fraction_full 0.984
_diffrn_reflns_Laue_measured_fraction_max 0.968
_diffrn_reflns_limit_h_max 12
_diffrn_reflns_limit_h_min -13
_diffrn_reflns_limit_k_max 8
_diffrn_reflns_limit_k_min -13
_diffrn_reflns_limit_l_max 8
_diffrn_reflns_limit_l_min -8
_diffrn_reflns_number 3217
_diffrn_reflns_point_group_measured_fraction_full 0.897
_diffrn_reflns_point_group_measured_fraction_max 0.871
_diffrn_reflns_theta_full 67.684
_diffrn_reflns_theta_max 70.136
_diffrn_reflns_theta_min 3.926
_exptl_absorpt_coefficient_mu 0.736
_exptl_absorpt_correction_T_max 1.000
_exptl_absorpt_correction_T_min 0.610
_exptl_absorpt_correction_type gaussian
_exptl_absorpt_process_details
;
CrysAlisPro 1.171.40.55a (Rigaku Oxford Diffraction, 2019)
Numerical absorption correction based on gaussian integration over
			a multifaceted crystal model
Empirical absorption correction using spherical harmonics,
 implemented in SCALE3 ABSPACK scaling algorithm.
;
_exptl_crystal_colour 'clear colourless'
_exptl_crystal_colour_lustre clear
_exptl_crystal_colour_primary colourless
_exptl_crystal_density_diffrn 1.301
_exptl_crystal_description shapeless
_exptl_crystal_F_000 376
_exptl_crystal_recrystallization_method 'Re-crystallisation from solvent: MeOH'
_exptl_crystal_size_max 0.249
_exptl_crystal_size_mid 0.113
_exptl_crystal_size_min 0.090
_refine_diff_density_max 0.248
_refine_diff_density_min -0.314
_refine_diff_density_rms 0.067
_refine_ls_abs_structure_details
;
 Flack x determined using 440 quotients [(I+)-(I-)]/[(I+)+(I-)]
 (Parsons and Flack (2004), Acta Cryst. A60, s61).
;
_refine_ls_abs_structure_Flack 0.3(3)
_refine_ls_extinction_method none
_refine_ls_goodness_of_fit_ref 1.066
_refine_ls_hydrogen_treatment mixed
_refine_ls_matrix_type full
_refine_ls_number_parameters 131
_refine_ls_number_reflns 1508
_refine_ls_number_restraints 4
_refine_ls_restrained_S_all 1.065
_refine_ls_R_factor_all 0.0741
_refine_ls_R_factor_gt 0.0640
_refine_ls_shift/su_max 0.000
_refine_ls_shift/su_mean 0.000
_refine_ls_structure_factor_coef Fsqd
_refine_ls_weighting_details 'w=1/[\s^2^(Fo^2^)+(0.1225P)^2^+0.1813P] where P=(Fo^2^+2Fc^2^)/3'
_refine_ls_weighting_scheme calc
_refine_ls_wR_factor_gt 0.1759
_refine_ls_wR_factor_ref 0.1872
_reflns_Friedel_coverage 0.650
_reflns_Friedel_fraction_full 0.792
_reflns_Friedel_fraction_max 0.754
_reflns_number_gt 1284
_reflns_number_total 1508
_reflns_threshold_expression 'I > 2\s(I)'
_cod_data_source_file d1ce01297e3.cif
_cod_data_source_block 1-W
_cod_depositor_comments 'Adding full bibliography for 1565076--1565082.cif.'
_cod_original_cell_volume 903.62(13)
_cod_database_code 1565078
_shelx_space_group_comment
;
The symmetry employed for this shelxl refinement is uniquely defined
by the following loop, which should always be used as a source of
symmetry information in preference to the above space-group names.
They are only intended as comments.
;
_shelx_estimated_absorpt_t_max 0.937
_shelx_estimated_absorpt_t_min 0.838
_shelxl_version_number 2013-4

loop_
_space_group_symop_operation_xyz
'x, y, z'
'-x, -y, z'
'y, -x, -z'
'-y, x, -z'

loop_
_atom_site_label
_atom_site_type_symbol
_atom_site_fract_x
_atom_site_fract_y
_atom_site_fract_z
_atom_site_U_iso_or_equiv
_atom_site_adp_type
_atom_site_occupancy
_atom_site_site_symmetry_order
_atom_site_calc_flag
_atom_site_refinement_flags_posn
_atom_site_refinement_flags_adp
_atom_site_refinement_flags_occupancy
_atom_site_disorder_assembly
_atom_site_disorder_group
O1 O 0.5455(5) 0.8693(4) 0.1384(5) 0.0765(14) Uani 1 1 d . . . . .
O2 O 0.5485(5) 0.6733(4) 0.2483(5) 0.0726(13) Uani 1 1 d D . . . .
O3 O 0.5000 0.5000 0.0000 0.0606(19) Uani 1 4 d DS T P . .
O4 O 0.5000 0.5000 0.5000 0.065(2) Uani 1 4 d DS T P . .
C1 C 0.9479(4) 0.8509(4) 0.9978(6) 0.0351(9) Uani 1 1 d . . . . .
H1A H 0.9785 0.7879 0.9184 0.042 Uiso 1 1 calc R U . . .
H1B H 0.8848 0.8180 1.0745 0.042 Uiso 1 1 calc R U . . .
C3 C 0.8975(4) 0.9514(4) 0.8739(5) 0.0337(10) Uani 1 1 d . . . . .
C2 C 1.0000 1.0000 0.7525(7) 0.0339(12) Uani 1 2 d S T P . .
H2A H 1.0298 0.9370 0.6724 0.041 Uiso 0.5 1 calc R U P . .
H2B H 0.9702 1.0630 0.6724 0.041 Uiso 0.5 1 calc R U P . .
C4 C 0.8015(4) 0.9078(4) 0.7395(5) 0.0369(10) Uani 1 1 d . . . . .
C9 C 0.7757(4) 0.7892(4) 0.7129(6) 0.0403(10) Uani 1 1 d . . . . .
H9 H 0.8091 0.7330 0.7927 0.048 Uiso 1 1 calc R U . . .
C8 C 0.7003(4) 0.7516(4) 0.5680(7) 0.0433(11) Uani 1 1 d . . . . .
H8 H 0.6851 0.6709 0.5535 0.052 Uiso 1 1 calc R U . . .
C7 C 0.6479(4) 0.8319(5) 0.4457(6) 0.0435(11) Uani 1 1 d . . . . .
C6 C 0.6689(4) 0.9522(4) 0.4799(6) 0.0420(10) Uani 1 1 d . . . . .
H6 H 0.6315 1.0087 0.4051 0.050 Uiso 1 1 calc R U . . .
C5 C 0.7439(4) 0.9897(4) 0.6223(6) 0.0409(10) Uani 1 1 d . . . . .
H5 H 0.7563 1.0706 0.6404 0.049 Uiso 1 1 calc R U . . .
C10 C 0.4890(6) 0.8406(8) -0.0374(8) 0.077(2) Uani 1 1 d . . . . .
H10A H 0.5452 0.8492 -0.1376 0.116 Uiso 1 1 calc R U . . .
H10B H 0.4232 0.8933 -0.0578 0.116 Uiso 1 1 calc R U . . .
H10C H 0.4609 0.7601 -0.0337 0.116 Uiso 1 1 calc R U . . .
B1 B 0.5757(5) 0.7883(6) 0.2676(8) 0.0498(13) Uani 1 1 d . . . . .
H2X H 0.548(14) 0.617(8) 0.326(15) 0.075 Uiso 0.5 1 d D U P . .
H4 H 0.554(10) 0.458(12) 0.548(19) 0.075 Uiso 0.5 1 d D U P . .
H2Y H 0.503(10) 0.628(10) 0.188(18) 0.075 Uiso 0.5 1 d D U P . .
H3 H 0.562(7) 0.486(14) -0.065(17) 0.075 Uiso 0.5 1 d D U P . .

loop_
_atom_site_aniso_label
_atom_site_aniso_U_11
_atom_site_aniso_U_22
_atom_site_aniso_U_33
_atom_site_aniso_U_23
_atom_site_aniso_U_13
_atom_site_aniso_U_12
O1 0.108(3) 0.085(3) 0.0373(19) 0.0018(19) -0.024(2) -0.009(2)
O2 0.105(3) 0.071(3) 0.042(2) -0.0117(19) 0.004(2) -0.028(2)
O3 0.072(3) 0.072(3) 0.038(4) 0.000 0.000 0.000
O4 0.069(3) 0.069(3) 0.056(5) 0.000 0.000 0.000
C1 0.043(2) 0.039(2) 0.0230(17) -0.0001(18) 0.0003(17) -0.0017(17)
C3 0.041(2) 0.039(2) 0.0212(18) 0.0005(16) -0.0002(16) 0.0003(16)
C2 0.041(3) 0.042(3) 0.020(2) 0.000 0.000 -0.002(3)
C4 0.040(2) 0.048(2) 0.0230(19) -0.0007(17) 0.0021(16) -0.0015(17)
C9 0.047(2) 0.045(2) 0.0294(19) 0.0016(18) -0.0023(18) -0.002(2)
C8 0.047(3) 0.045(2) 0.037(2) -0.0051(18) -0.0025(19) -0.0062(19)
C7 0.045(2) 0.055(3) 0.030(2) 0.0003(18) 0.0004(19) -0.002(2)
C6 0.044(2) 0.051(3) 0.031(2) 0.0030(19) -0.0055(18) 0.0028(19)
C5 0.047(2) 0.048(2) 0.0274(18) -0.0002(19) -0.0039(18) -0.004(2)
C10 0.068(4) 0.120(6) 0.044(3) -0.009(3) -0.007(3) -0.004(4)
B1 0.044(3) 0.067(4) 0.038(3) -0.003(3) 0.000(2) -0.001(3)

loop_
_atom_type_symbol
_atom_type_description
_atom_type_scat_dispersion_real
_atom_type_scat_dispersion_imag
_atom_type_scat_source
C C 0.0181 0.0091 'International Tables Vol C Tables 4.2.6.8 and 6.1.1.4'
H H 0.0000 0.0000 'International Tables Vol C Tables 4.2.6.8 and 6.1.1.4'
B B 0.0090 0.0039 'International Tables Vol C Tables 4.2.6.8 and 6.1.1.4'
O O 0.0492 0.0322 'International Tables Vol C Tables 4.2.6.8 and 6.1.1.4'

loop_
_geom_angle_atom_site_label_1
_geom_angle_atom_site_label_2
_geom_angle_atom_site_label_3
_geom_angle
_geom_angle_site_symmetry_1
_geom_angle_site_symmetry_3
_geom_angle_publ_flag
B1 O1 C10 123.8(6) . . ?
B1 O2 H2X 131(10) . . ?
B1 O2 H2Y 141(10) . . ?
H2X O2 H2Y 83(10) . . ?
C3 C1 C3 111.0(4) . 4_757 ?
C3 C1 H1A 109.4 . . ?
C3 C1 H1A 109.4 4_757 . ?
C3 C1 H1B 109.4 . . ?
C3 C1 H1B 109.4 4_757 . ?
H1A C1 H1B 108.0 . . ?
C4 C3 C2 107.0(3) . . ?
C4 C3 C1 112.5(3) . . ?
C2 C3 C1 107.8(3) . . ?
C4 C3 C1 111.5(3) . 3_577 ?
C2 C3 C1 109.0(3) . 3_577 ?
C1 C3 C1 108.9(3) . 3_577 ?
C3 C2 C3 111.7(4) 2_775 . ?
C3 C2 H2A 109.3 2_775 . ?
C3 C2 H2A 109.3 . . ?
C3 C2 H2B 109.3 2_775 . ?
C3 C2 H2B 109.3 . . ?
H2A C2 H2B 107.9 . . ?
C9 C4 C5 117.2(4) . . ?
C9 C4 C3 123.2(4) . . ?
C5 C4 C3 119.3(4) . . ?
C4 C9 C8 121.4(4) . . ?
C4 C9 H9 119.3 . . ?
C8 C9 H9 119.3 . . ?
C7 C8 C9 121.5(4) . . ?
C7 C8 H8 119.2 . . ?
C9 C8 H8 119.2 . . ?
C8 C7 C6 116.8(4) . . ?
C8 C7 B1 121.3(4) . . ?
C6 C7 B1 121.8(4) . . ?
C5 C6 C7 121.8(4) . . ?
C5 C6 H6 119.1 . . ?
C7 C6 H6 119.1 . . ?
C6 C5 C4 121.1(4) . . ?
C6 C5 H5 119.4 . . ?
C4 C5 H5 119.4 . . ?
O1 C10 H10A 109.5 . . ?
O1 C10 H10B 109.5 . . ?
H10A C10 H10B 109.5 . . ?
O1 C10 H10C 109.5 . . ?
H10A C10 H10C 109.5 . . ?
H10B C10 H10C 109.5 . . ?
O2 B1 O1 122.0(5) . . ?
O2 B1 C7 120.0(5) . . ?
O1 B1 C7 118.0(5) . . ?

loop_
_geom_bond_atom_site_label_1
_geom_bond_atom_site_label_2
_geom_bond_distance
_geom_bond_site_symmetry_2
_geom_bond_publ_flag
O1 B1 1.340(8) . ?
O1 C10 1.442(7) . ?
O2 B1 1.338(8) . ?
O2 H2X 0.840(14) . ?
O2 H2Y 0.840(14) . ?
O3 H3 0.850(14) . ?
O4 H4 0.843(14) . ?
C1 C3 1.543(6) . ?
C1 C3 1.548(6) 4_757 ?
C1 H1A 0.9700 . ?
C1 H1B 0.9700 . ?
C3 C4 1.526(6) . ?
C3 C2 1.543(5) . ?
C3 C1 1.548(6) 3_577 ?
C2 C3 1.543(5) 2_775 ?
C2 H2A 0.9700 . ?
C2 H2B 0.9700 . ?
C4 C9 1.379(7) . ?
C4 C5 1.404(6) . ?
C9 C8 1.403(6) . ?
C9 H9 0.9300 . ?
C8 C7 1.388(7) . ?
C8 H8 0.9300 . ?
C7 C6 1.396(7) . ?
C7 B1 1.586(7) . ?
C6 C5 1.387(6) . ?
C6 H6 0.9300 . ?
C5 H5 0.9300 . ?
C10 H10A 0.9600 . ?
C10 H10B 0.9600 . ?
C10 H10C 0.9600 . ?

loop_
_geom_torsion_atom_site_label_1
_geom_torsion_atom_site_label_2
_geom_torsion_atom_site_label_3
_geom_torsion_atom_site_label_4
_geom_torsion
_geom_torsion_site_symmetry_1
_geom_torsion_site_symmetry_2
_geom_torsion_site_symmetry_3
_geom_torsion_site_symmetry_4
_geom_torsion_publ_flag
C3 C1 C3 C4 177.6(3) 4_757 . . . ?
C3 C1 C3 C2 59.9(4) 4_757 . . . ?
C3 C1 C3 C1 -58.2(3) 4_757 . . 3_577 ?
C4 C3 C2 C3 179.3(3) . . . 2_775 ?
C1 C3 C2 C3 -59.5(2) . . . 2_775 ?
C1 C3 C2 C3 58.6(2) 3_577 . . 2_775 ?
C2 C3 C4 C9 109.2(4) . . . . ?
C1 C3 C4 C9 -9.0(5) . . . . ?
C1 C3 C4 C9 -131.7(4) 3_577 . . . ?
C2 C3 C4 C5 -64.1(4) . . . . ?
C1 C3 C4 C5 177.7(4) . . . . ?
C1 C3 C4 C5 55.0(5) 3_577 . . . ?
C5 C4 C9 C8 3.5(6) . . . . ?
C3 C4 C9 C8 -170.0(4) . . . . ?
C4 C9 C8 C7 -0.3(7) . . . . ?
C9 C8 C7 C6 -3.2(7) . . . . ?
C9 C8 C7 B1 172.4(4) . . . . ?
C8 C7 C6 C5 3.6(7) . . . . ?
B1 C7 C6 C5 -172.0(4) . . . . ?
C7 C6 C5 C4 -0.5(7) . . . . ?
C9 C4 C5 C6 -3.1(6) . . . . ?
C3 C4 C5 C6 170.6(4) . . . . ?
C10 O1 B1 O2 -4.4(9) . . . . ?
C10 O1 B1 C7 174.5(5) . . . . ?
C8 C7 B1 O2 10.4(7) . . . . ?
C6 C7 B1 O2 -174.2(5) . . . . ?
C8 C7 B1 O1 -168.5(5) . . . . ?
C6 C7 B1 O1 6.9(7) . . . . ?
